data_2016455
loop_
_publ_author_name
'Kakou-Yao, Rita'
'Sessouma, Bintou'
'Aycard, Jean Pierre'

_publ_section_title
;
 An axial <i>tert</i>-butyl group in strained cyclohexene: X-ray
 analysis and theoretical calculations of
 2-(2-<i>tert</i>-butylcyclohex-3-enyl)propan-2-ol
;
_journal_coeditor_code SK3183
_journal_issue 2
_journal_name_full 'Acta Crystallographica Section C'
_journal_page_first o61
_journal_page_last o63
_journal_paper_doi 10.1107/S0108270107065468
_journal_volume 64
_journal_year 2008
_chemical_formula_iupac 'C13 H24 O'
_chemical_formula_moiety 'C13 H24 O'
_chemical_formula_sum 'C13 H24 O'
_chemical_formula_weight 196.33
_chemical_name_common dom1
_chemical_name_systematic
;
2-(2-tert-butylcyclohex-3-enyl)propan-2-ol
;
_space_group_IT_number 14
_symmetry_cell_setting monoclinic
_symmetry_space_group_name_Hall '-P 2ybc'
_symmetry_space_group_name_H-M 'P 1 21/c 1'
_atom_sites_solution_hydrogens geom
_atom_sites_solution_primary direct
_atom_sites_solution_secondary difmap
_audit_creation_method CRYSTALS_ver_12.84
_cell_angle_alpha 90
_cell_angle_beta 103.915(2)
_cell_angle_gamma 90
_cell_formula_units_Z 4
_cell_length_a 13.0192(4)
_cell_length_b 6.0581(2)
_cell_length_c 16.3514(4)
_cell_measurement_reflns_used 15244
_cell_measurement_temperature 294
_cell_measurement_theta_max 30.055
_cell_measurement_theta_min 1.611
_cell_volume 1251.81(7)
_computing_cell_refinement 'DENZO/SCALEPACK (Otwinowski & Minor, 1997)'
_computing_data_collection 'COLLECT (Nonius, 1997)'
_computing_data_reduction 'DENZO/SCALEPACK (Otwinowski & Minor, 1997)'
_computing_molecular_graphics
;
ORTEP-3 for Windows (Farrugia, 1997) and PLATON (Spek, 2003)
;
_computing_publication_material 'CRYSTALS (Betteridge <i>et al.</i>,  2003)'
_computing_structure_refinement 'CRYSTALS (Betteridge <i>et al.</i>,  2003)'
_computing_structure_solution 'SIR92 (Altomare <i>et al.</i>,  1994)'
_diffrn_ambient_temperature 294
_diffrn_measured_fraction_theta_full 0.993
_diffrn_measured_fraction_theta_max 0.986
_diffrn_measurement_device_type 'Nonius KappaCCD'
_diffrn_measurement_method \f
_diffrn_radiation_monochromator graphite
_diffrn_radiation_source 'fine-focus sealed tube'
_diffrn_radiation_type 'Mo K\a'
_diffrn_radiation_wavelength 0.71073
_diffrn_reflns_av_R_equivalents 0.040
_diffrn_reflns_limit_h_max 18
_diffrn_reflns_limit_h_min -18
_diffrn_reflns_limit_k_max 8
_diffrn_reflns_limit_k_min -8
_diffrn_reflns_limit_l_max 22
_diffrn_reflns_limit_l_min -22
_diffrn_reflns_number 15244
_diffrn_reflns_theta_full 28.252
_diffrn_reflns_theta_max 30.055
_diffrn_reflns_theta_min 1.611
_diffrn_standards_number 0
_exptl_absorpt_coefficient_mu 0.063
_exptl_absorpt_correction_type none
_exptl_crystal_colour colourless
_exptl_crystal_density_diffrn 1.042
_exptl_crystal_description needle
_exptl_crystal_F_000 440
_exptl_crystal_size_max 0.30
_exptl_crystal_size_mid 0.25
_exptl_crystal_size_min 0.25
_refine_diff_density_max 0.19
_refine_diff_density_min -0.17
_refine_ls_extinction_method none
_refine_ls_goodness_of_fit_ref 0.9125
_refine_ls_hydrogen_treatment mixed
_refine_ls_matrix_type full
_refine_ls_number_constraints 93
_refine_ls_number_parameters 130
_refine_ls_number_reflns 2533
_refine_ls_number_restraints 0
_refine_ls_R_factor_all 0.0872
_refine_ls_R_factor_gt 0.0567
_refine_ls_shift/su_max 0.000254
_refine_ls_structure_factor_coef Fsqd
_refine_ls_weighting_details
;
Method, part 1, Chebychev polynomial (Watkin, 1994, Prince, 1982),
[weight] = 1.0/[A~0~*T~0~(x)+A~1~*T~1~(x) ... +A~n-1~]*T~n-1~(x)],
where A~i~ are the Chebychev coefficients listed below and x = Fcalc/Fmax.
Method = Robust Weighting (Prince, 1982),
W = [weight] * [1-(\dF/6*\sF)^2^]^2^
A~i~ are: 430, 475, 362, 83.5.
;
_refine_ls_weighting_scheme calc
_refine_ls_wR_factor_all 0.1246
_refine_ls_wR_factor_gt 0.1047
_refine_ls_wR_factor_ref 0.1047
_reflns_number_gt 2533
_reflns_number_total 3625
_reflns_threshold_expression I>2\s(I)
_cod_data_source_file sk3183.cif
_cod_data_source_block I
_cod_original_sg_symbol_H-M 'P 21/c'
_cod_database_code 2016455
_cod_database_fobs_code 2016455

loop_
_symmetry_equiv_pos_as_xyz
x,y,z
-x,-y,-z
-x,y+1/2,-z+1/2
x,-y+1/2,z+1/2

loop_
_atom_site_type_symbol
_atom_site_label
_atom_site_fract_x
_atom_site_fract_y
_atom_site_fract_z
_atom_site_U_iso_or_equiv
_atom_site_adp_type
_atom_site_occupancy
C C1 0.60835(13) 0.1174(3) 0.27863(12) 0.0627 Uani 1.0000
C C2 0.64613(13) 0.1492(3) 0.21159(11) 0.0539 Uani 1.0000
C C3 0.73873(10) 0.0307(2) 0.19137(8) 0.0399 Uani 1.0000
C C4 0.79559(10) -0.1201(2) 0.26492(8) 0.0357 Uani 1.0000
C C5 0.71811(12) -0.2177(3) 0.31305(9) 0.0467 Uani 1.0000
C C6 0.64943(13) -0.0505(3) 0.34399(11) 0.0595 Uani 1.0000
C C7 0.70934(12) -0.0792(3) 0.10229(9) 0.0480 Uani 1.0000
C C8 0.80774(16) -0.1728(5) 0.08026(11) 0.0861 Uani 1.0000
C C9 0.66458(19) 0.0944(4) 0.03570(11) 0.0811 Uani 1.0000
C C10 0.62814(17) -0.2615(4) 0.09684(12) 0.0757 Uani 1.0000
C C11 0.89546(10) -0.0086(3) 0.32095(8) 0.0402 Uani 1.0000
C C12 0.87721(14) 0.2158(3) 0.35544(12) 0.0586 Uani 1.0000
C C13 0.95169(13) -0.1590(3) 0.39207(9) 0.0546 Uani 1.0000
O O1 0.96826(9) 0.0342(2) 0.26814(7) 0.0558 Uani 1.0000
H H1 0.5524 0.2056 0.2851 0.0756 Uiso 1.0000
H H2 0.6124 0.2548 0.1731 0.0656 Uiso 1.0000
H H3 0.7899 0.1467 0.1877 0.0487 Uiso 1.0000
H H4 0.8218 -0.2462 0.2384 0.0436 Uiso 1.0000
H H51 0.7591 -0.2966 0.3616 0.0566 Uiso 1.0000
H H52 0.6719 -0.3203 0.2759 0.0566 Uiso 1.0000
H H61 0.6912 0.0225 0.3938 0.0743 Uiso 1.0000
H H62 0.5904 -0.1265 0.3581 0.0743 Uiso 1.0000
H H81 0.8388 -0.2834 0.1208 0.1040 Uiso 1.0000
H H82 0.8577 -0.0559 0.0811 0.1040 Uiso 1.0000
H H83 0.7890 -0.2375 0.0251 0.1040 Uiso 1.0000
H H91 0.6466 0.0263 -0.0189 0.0950 Uiso 1.0000
H H92 0.7165 0.2075 0.0366 0.0950 Uiso 1.0000
H H93 0.6023 0.1587 0.0475 0.0950 Uiso 1.0000
H H101 0.6556 -0.3718 0.1385 0.0912 Uiso 1.0000
H H102 0.6135 -0.3271 0.0418 0.0912 Uiso 1.0000
H H103 0.5641 -0.2012 0.1069 0.0912 Uiso 1.0000
H H11 0.9871(18) -0.086(4) 0.2534(15) 0.0840 Uiso 1.0000
H H121 0.9429 0.2716 0.3890 0.0716 Uiso 1.0000
H H122 0.8271 0.2025 0.3897 0.0716 Uiso 1.0000
H H123 0.8502 0.3155 0.3097 0.0716 Uiso 1.0000
H H131 1.0129 -0.0851 0.4253 0.0646 Uiso 1.0000
H H132 0.9732 -0.2919 0.3689 0.0646 Uiso 1.0000
H H133 0.9044 -0.1952 0.4270 0.0646 Uiso 1.0000

loop_
_atom_site_aniso_label
_atom_site_aniso_U_11
_atom_site_aniso_U_22
_atom_site_aniso_U_33
_atom_site_aniso_U_12
_atom_site_aniso_U_13
_atom_site_aniso_U_23
C1 0.0498(9) 0.0728(12) 0.0709(11) 0.0143(9) 0.0251(8) -0.0069(10)
C2 0.0509(8) 0.0517(9) 0.0603(9) 0.0152(7) 0.0156(7) 0.0057(8)
C3 0.0369(6) 0.0430(7) 0.0409(7) 0.0005(6) 0.0119(5) 0.0035(6)
C4 0.0362(6) 0.0376(7) 0.0351(6) 0.0001(5) 0.0118(5) -0.0018(5)
C5 0.0471(8) 0.0504(8) 0.0442(7) -0.0093(7) 0.0138(6) 0.0041(7)
C6 0.0486(9) 0.0820(13) 0.0546(9) -0.0069(9) 0.0260(7) -0.0022(9)
C7 0.0422(7) 0.0640(10) 0.0372(7) 0.0034(7) 0.0083(6) 0.0020(7)
C8 0.0647(11) 0.149(2) 0.0447(9) 0.0267(13) 0.0142(8) -0.0209(12)
C9 0.0946(15) 0.0952(17) 0.0473(9) 0.0064(13) 0.0048(9) 0.0167(10)
C10 0.0873(14) 0.0804(14) 0.0560(10) -0.0232(12) 0.0104(9) -0.0137(10)
C11 0.0372(6) 0.0478(8) 0.0381(6) -0.0034(6) 0.0139(5) -0.0028(6)
C12 0.0547(9) 0.0522(9) 0.0692(11) -0.0099(8) 0.0160(8) -0.0167(8)
C13 0.0507(8) 0.0657(11) 0.0430(8) -0.0016(8) 0.0030(6) 0.0004(8)
O1 0.0414(6) 0.0790(9) 0.0515(6) -0.0096(6) 0.0200(5) -0.0016(6)

loop_
_atom_type_symbol
_atom_type_scat_dispersion_real
_atom_type_scat_dispersion_imag
_atom_type_scat_source
C 0.0033 0.0016 'International Tables Vol C 4.2.6.8 and 6.1.1.4'
H 0.0000 0.0000 'International Tables Vol C 4.2.6.8 and 6.1.1.4'
O 0.0106 0.0060 'International Tables Vol C 4.2.6.8 and 6.1.1.4'

loop_
_geom_angle_atom_site_label_1
_geom_angle_atom_site_label_2
_geom_angle_atom_site_label_3
_geom_angle
_geom_angle_publ_flag
C1 C2 C3 126.23(15) yes
C2 C3 C4 111.64(11) n
C2 C3 C7 112.21(12) no
C3 C4 C5 111.96(11) n
C3 C4 C11 112.17(11) no
C3 C7 C8 110.37(12) no
C3 C7 C9 109.72(14) no
C3 C7 C10 112.08(12) no
C4 C3 C7 115.88(12) no
C4 C5 C6 115.16(13) yes
C4 C11 C12 115.25(12) no
C4 C11 C13 111.81(12) no
C4 C11 O1 107.49(10) no
C5 C4 C11 115.09(11) no
C5 C6 C1 110.99(13) yes
C6 C1 C2 123.94(15) yes
C8 C7 C9 106.68(15) no
C8 C7 C10 109.22(18) no
C9 C7 C10 108.60(15) no
C1 C2 H2 116.9 no
C1 C6 H61 109.0 no
C1 C6 H62 109.2 no
C2 C1 H1 118.1 no
C2 C3 H3 105.3 no
C3 C2 H2 116.9 no
C3 C4 H4 105.6 no
C4 C3 H3 105.4 no
C4 C5 H51 108.0 no
C4 C5 H52 108.1 no
C5 C4 H4 105.5 no
C5 C6 H61 109.1 no
C5 C6 H62 109.0 no
C6 C1 H1 118.0 no
C6 C5 H51 108.0 no
C6 C5 H52 108.1 no
C7 C3 H3 105.4 no
C7 C8 H81 109.6 no
C7 C8 H82 109.1 no
C7 C8 H83 109.7 no
C7 C9 H91 109.5 no
C7 C9 H92 109.5 no
C7 C9 H93 109.4 no
C7 C10 H101 109.3 no
C7 C10 H102 109.6 no
C7 C10 H103 109.6 no
C11 C4 H4 105.6 no
C11 C12 H121 109.4 no
C11 C12 H122 109.4 no
C11 C12 H123 109.7 no
C11 C13 H131 109.6 no
C11 C13 H132 109.5 no
C11 C13 H133 109.4 no
C11 O1 H11 107.4(16) no
C12 C11 C13 110.10(13) no
C12 C11 O1 104.19(12) no
C13 C11 O1 107.40(12) no
H51 C5 H52 109.5 no
H61 C6 H62 109.5 no
H81 C8 H82 109.5 no
H81 C8 H83 109.5 no
H82 C8 H83 109.5 no
H91 C9 H92 109.5 no
H91 C9 H93 109.5 no
H92 C9 H93 109.5 no
H101 C10 H102 109.5 no
H101 C10 H103 109.5 no
H102 C10 H103 109.5 no
H121 C12 H122 109.5 no
H121 C12 H123 109.5 no
H122 C12 H123 109.5 no
H131 C13 H132 109.5 no
H131 C13 H133 109.5 no
H132 C13 H133 109.5 no

loop_
_geom_bond_atom_site_label_1
_geom_bond_atom_site_label_2
_geom_bond_distance
_geom_bond_publ_flag
C1 C2 1.319(2) y
C1 H1 0.930 no
C2 C3 1.506(2) n
C2 H2 0.930 no
C3 C4 1.5493(18) n
C3 C7 1.563(2) n
C3 H3 0.980 no
C4 H4 0.980 no
C4 C5 1.5391(17) n
C4 C11 1.5534(18) n
C5 C6 1.517(2) n
C5 H51 0.970 no
C5 H52 0.970 no
C6 C1 1.479(3) n
C6 H61 0.970 no
C6 H62 0.970 no
C7 C8 1.521(2) no
C7 C9 1.525(2) no
C7 C10 1.517(2) no
C8 H81 0.960 no
C8 H82 0.960 no
C8 H83 0.960 no
C9 H91 0.960 no
C9 H92 0.960 no
C9 H93 0.960 no
C10 H101 0.960 no
C10 H102 0.960 no
C10 H103 0.960 no
C11 C12 1.512(2) no
C11 C13 1.520(2) no
C11 O1 1.4507(15) n
C12 H121 0.960 no
C12 H122 0.960 no
C12 H123 0.960 no
C13 H131 0.960 no
C13 H132 0.960 no
C13 H133 0.960 no
O1 H11 0.82(2) no

loop_
_geom_hbond_atom_site_label_D
_geom_hbond_atom_site_label_H
_geom_hbond_atom_site_label_A
_geom_hbond_site_symmetry_A
_geom_hbond_distance_DH
_geom_hbond_distance_HA
_geom_hbond_distance_DA
_geom_hbond_angle_DHA
_geom_hbond_publ_flag
O1 H11 O1 3_745 0.82(2) 2.42(2) 3.2320(17) 170(2) yes
C3 H3 O1 . 0.98 2.47 2.9499(18) 110 yes

loop_
_geom_torsion_atom_site_label_1
_geom_torsion_atom_site_label_2
_geom_torsion_atom_site_label_3
_geom_torsion_atom_site_label_4
_geom_torsion
_geom_torsion_publ_flag
C1 C2 C3 C4 -6.6(2) yes
C1 C2 C3 C7 125.36(19) yes
C2 C3 C4 C5 32.81(16) yes
C2 C1 C6 C5 -15.2(2) yes
C3 C4 C5 C6 -53.09(16) yes
C4 C5 C6 C1 42.94(19) yes
C4 C11 O1 H11 -65.2(18) n
C6 C1 C2 C3 -2.8(3) yes
C7 C3 C4 C11 131.56(12) yes
